data_7038538
loop_
_publ_author_name
'Ohno, Keiji'
'Yamaguchi, Shohei'
'Nagasawa, Akira'
'Fujihara, Takashi'

_publ_section_title
;
 Mechanochromism in the luminescence of novel cyclometalated platinum(ii)
 complexes with \a-aminocarboxylates.
;
_journal_issue 13
_journal_name_full 'Dalton transactions (Cambridge, England : 2003)'
_journal_page_first 5492
_journal_page_last 5503
_journal_paper_doi 10.1039/c5dt04516a
_journal_volume 45
_journal_year 2016
_chemical_absolute_configuration rmad
_chemical_formula_sum 'C14 H14 N2 O2 Pt'
_chemical_formula_weight 437.36
_chemical_name_systematic
; 
 ? 
;
_space_group_IT_number 19
_symmetry_cell_setting orthorhombic
_symmetry_space_group_name_Hall 'P 2ac 2ab'
_symmetry_space_group_name_H-M 'P 21 21 21'
_atom_sites_solution_hydrogens geom
_atom_sites_solution_primary direct
_atom_sites_solution_secondary difmap
_audit_creation_method SHELXL-97
_audit_update_record
;
2016-01-22 deposited with the CCDC.
2016-02-04 downloaded from the CCDC.
;
_cell_angle_alpha 90.00
_cell_angle_beta 90.00
_cell_angle_gamma 90.00
_cell_formula_units_Z 4
_cell_length_a 4.0937(4)
_cell_length_b 10.2147(9)
_cell_length_c 31.067(3)
_cell_measurement_reflns_used 9913
_cell_measurement_temperature 200
_cell_measurement_theta_max 28.26
_cell_measurement_theta_min 2.39
_cell_volume 1299.1(2)
_computing_cell_refinement 'APEX2 (Bruker AXS, 2006)'
_computing_data_collection 'APEX2 (Bruker AXS, 2006)'
_computing_data_reduction 'SAINT (Bruker AXS, 2004)'
_computing_molecular_graphics 'XSHEL (Bruker AXS,2002)'
_computing_publication_material 'XCIF (Bruker AXS, 2001)'
_computing_structure_refinement 'SHELXL-97 (Sheldrick, 1997)'
_computing_structure_solution 'SHELXS-97 (Sheldrick, 1997)'
_diffrn_ambient_temperature 200
_diffrn_detector_area_resol_mean 8.333
_diffrn_measured_fraction_theta_full 1.000
_diffrn_measured_fraction_theta_max 1.000
_diffrn_measurement_device_type 'Bruker APEXII CCD area detector'
_diffrn_measurement_method 'phi and omega scans'
_diffrn_radiation_monochromator 'Bruker Helios multilayer confocal mirror'
_diffrn_radiation_source 'Bruker TXS fine-focus rotating anode'
_diffrn_radiation_type MoK\a
_diffrn_radiation_wavelength 0.71073
_diffrn_reflns_av_R_equivalents 0.0262
_diffrn_reflns_av_sigmaI/netI 0.0231
_diffrn_reflns_limit_h_max 5
_diffrn_reflns_limit_h_min -5
_diffrn_reflns_limit_k_max 12
_diffrn_reflns_limit_k_min -12
_diffrn_reflns_limit_l_max 38
_diffrn_reflns_limit_l_min -38
_diffrn_reflns_number 13647
_diffrn_reflns_theta_full 26.37
_diffrn_reflns_theta_max 26.37
_diffrn_reflns_theta_min 1.31
_exptl_absorpt_coefficient_mu 10.800
_exptl_absorpt_correction_T_max 0.8130
_exptl_absorpt_correction_T_min 0.1998
_exptl_absorpt_correction_type empirical
_exptl_absorpt_process_details
;
SADABS Sheldrick 1996
;
_exptl_crystal_colour yellow
_exptl_crystal_density_diffrn 2.236
_exptl_crystal_density_meas ?
_exptl_crystal_density_method 'not measured'
_exptl_crystal_description Needlle
_exptl_crystal_F_000 824
_exptl_crystal_size_max 0.22
_exptl_crystal_size_mid 0.03
_exptl_crystal_size_min 0.02
_refine_diff_density_max 0.796
_refine_diff_density_min -1.094
_refine_diff_density_rms 0.100
_refine_ls_abs_structure_details 'Flack H D (1983), Acta Cryst. A39, 876-881'
_refine_ls_abs_structure_Flack 0.013(10)
_refine_ls_extinction_method none
_refine_ls_goodness_of_fit_ref 1.169
_refine_ls_hydrogen_treatment constr
_refine_ls_matrix_type full
_refine_ls_number_parameters 173
_refine_ls_number_reflns 2638
_refine_ls_number_restraints 0
_refine_ls_restrained_S_all 1.169
_refine_ls_R_factor_all 0.0174
_refine_ls_R_factor_gt 0.0167
_refine_ls_shift/su_max 0.001
_refine_ls_shift/su_mean 0.000
_refine_ls_structure_factor_coef Fsqd
_refine_ls_weighting_details 'calc w=1/[\s^2^(Fo^2^)+(0.0051P)^2^+1.0237P] where P=(Fo^2^+2Fc^2^)/3'
_refine_ls_weighting_scheme calc
_refine_ls_wR_factor_gt 0.0347
_refine_ls_wR_factor_ref 0.0350
_reflns_number_gt 2598
_reflns_number_total 2638
_reflns_threshold_expression >2sigma(I)
_cod_data_source_file c5dt04516a2.cif
_cod_data_source_block Ptppyala_2
_cod_depositor_comments
;
The following automatic conversions were performed:

'_symmetry_cell_setting' value 'Orthorhombic' changed to
'orthorhombic' according to
/usr/data/users/saulius/crontab/automatic-downloads/rss-feeds/RSC/lib/dictionaries/cif_core.dic
dictionary named 'cif_core.dic' version 2.4.2 from 2011-04-26.

'_exptl_crystal_density_meas' value 'not measured' was changed to '?'
- the value is perceived as not measured.

Automatic conversion script
Id: cif_fix_values 4268 2015-11-12 08:31:59Z antanas 

 Adding full bibliography for 7038538--7038542.cif.
;
_cod_original_sg_symbol_H-M 'P2(1)2(1)2(1) '
_cod_database_code 7038538

loop_
_symmetry_equiv_pos_as_xyz
'x, y, z'
'x+1/2, -y+1/2, -z'
'-x, y+1/2, -z+1/2'
'-x+1/2, -y, z+1/2'

loop_
_atom_site_label
_atom_site_type_symbol
_atom_site_fract_x
_atom_site_fract_y
_atom_site_fract_z
_atom_site_U_iso_or_equiv
_atom_site_adp_type
_atom_site_occupancy
_atom_site_symmetry_multiplicity
_atom_site_calc_flag
_atom_site_refinement_flags
C1 C 0.8764(9) 0.4486(4) 0.75545(12) 0.0238(8) Uani 1 1 d .
H1 H 1.1114 0.4591 0.7604 0.029 Uiso 1 1 calc R
C2 C 0.7209(10) 0.5812(4) 0.76303(14) 0.0248(9) Uani 1 1 d .
C3 C 0.8356(12) 0.3990(4) 0.70955(14) 0.0320(10) Uani 1 1 d .
H3A H 0.9583 0.3197 0.7059 0.048 Uiso 1 1 calc R
H3B H 0.9140 0.4639 0.6897 0.048 Uiso 1 1 calc R
H3C H 0.6087 0.3820 0.7040 0.048 Uiso 1 1 calc R
C4 C 0.2237(12) 0.6504(4) 0.88879(15) 0.0327(11) Uani 1 1 d .
H4 H 0.2863 0.7029 0.8658 0.039 Uiso 1 1 calc R
C5 C 0.0554(14) 0.7074(5) 0.92217(15) 0.0417(12) Uani 1 1 d .
H5 H 0.0055 0.7962 0.9219 0.050 Uiso 1 1 calc R
C6 C -0.0376(15) 0.6283(5) 0.95627(16) 0.0464(13) Uani 1 1 d .
H6 H -0.1529 0.6631 0.9794 0.056 Uiso 1 1 calc R
C7 C 0.0437(15) 0.4966(5) 0.95548(15) 0.0426(12) Uani 1 1 d .
H7 H -0.0142 0.4432 0.9785 0.051 Uiso 1 1 calc R
C8 C 0.2093(10) 0.4441(5) 0.92097(12) 0.0288(9) Uani 1 1 d .
C9 C 0.3012(11) 0.3080(4) 0.91463(13) 0.0296(10) Uani 1 1 d .
C10 C 0.4681(11) 0.2825(4) 0.87571(12) 0.0269(9) Uani 1 1 d .
C11 C 0.5536(12) 0.1525(4) 0.86750(14) 0.0341(10) Uani 1 1 d .
H11 H 0.6674 0.1327 0.8424 0.041 Uiso 1 1 calc R
C12 C 0.4739(13) 0.0521(4) 0.89567(14) 0.0425(11) Uani 1 1 d .
H12 H 0.5325 -0.0337 0.8894 0.051 Uiso 1 1 calc R
C13 C 0.3070(13) 0.0805(5) 0.93310(15) 0.0420(12) Uani 1 1 d .
H13 H 0.2521 0.0131 0.9519 0.050 Uiso 1 1 calc R
C14 C 0.2206(13) 0.2068(5) 0.94303(14) 0.0389(12) Uani 1 1 d .
H14 H 0.1095 0.2250 0.9684 0.047 Uiso 1 1 calc R
N1 N 0.7562(9) 0.3498(3) 0.78753(11) 0.0251(8) Uani 1 1 d .
H1A H 0.9258 0.3014 0.7968 0.030 Uiso 1 1 calc R
H1B H 0.6132 0.2957 0.7746 0.030 Uiso 1 1 calc R
N2 N 0.3015(9) 0.5240(3) 0.88774(11) 0.0244(8) Uani 1 1 d .
O1 O 0.5855(8) 0.6023(2) 0.79966(9) 0.0300(7) Uani 1 1 d .
O2 O 0.7373(8) 0.6648(3) 0.73408(10) 0.0313(7) Uani 1 1 d .
Pt1 Pt 0.53610(3) 0.436850(14) 0.838823(5) 0.02251(5) Uani 1 1 d .

loop_
_atom_site_aniso_label
_atom_site_aniso_U_11
_atom_site_aniso_U_22
_atom_site_aniso_U_33
_atom_site_aniso_U_23
_atom_site_aniso_U_13
_atom_site_aniso_U_12
C1 0.0203(19) 0.023(2) 0.028(2) 0.0003(18) 0.0018(15) -0.0027(19)
C2 0.021(2) 0.018(2) 0.035(2) 0.0021(19) -0.0020(17) -0.0042(18)
C3 0.040(3) 0.021(2) 0.034(2) 0.0023(18) 0.001(2) 0.0007(18)
C4 0.036(3) 0.026(2) 0.036(3) -0.003(2) -0.001(2) 0.001(2)
C5 0.045(3) 0.033(2) 0.047(3) -0.012(2) 0.000(3) 0.005(3)
C6 0.047(3) 0.053(3) 0.039(3) -0.012(2) 0.013(3) 0.000(3)
C7 0.050(3) 0.049(3) 0.029(2) -0.005(2) 0.004(3) -0.007(3)
C8 0.033(2) 0.034(2) 0.019(2) -0.002(2) -0.0020(17) -0.009(2)
C9 0.037(3) 0.029(2) 0.023(2) 0.0040(19) -0.0049(19) -0.006(2)
C10 0.032(2) 0.026(2) 0.0233(19) 0.0041(15) -0.010(2) -0.003(2)
C11 0.043(3) 0.029(2) 0.030(2) 0.0006(17) -0.005(2) 0.004(2)
C12 0.061(3) 0.027(2) 0.039(2) 0.0049(19) -0.014(2) -0.006(3)
C13 0.063(3) 0.030(3) 0.033(3) 0.011(2) -0.012(2) -0.015(3)
C14 0.052(3) 0.042(3) 0.023(2) 0.004(2) -0.005(2) -0.015(2)
N1 0.0244(19) 0.0185(18) 0.032(2) 0.0027(15) 0.0006(15) 0.0034(14)
N2 0.028(2) 0.0228(18) 0.0227(19) -0.0016(14) -0.0004(15) -0.0038(15)
O1 0.0396(18) 0.0185(13) 0.0319(16) 0.0013(11) 0.0073(14) 0.0008(12)
O2 0.0367(19) 0.0234(16) 0.0337(17) 0.0089(14) 0.0022(14) 0.0001(14)
Pt1 0.02412(7) 0.02050(7) 0.02290(7) 0.00070(7) -0.00134(6) -0.00046(6)

loop_
_atom_type_symbol
_atom_type_description
_atom_type_scat_dispersion_real
_atom_type_scat_dispersion_imag
_atom_type_scat_source
C C 0.0033 0.0016 'International Tables Vol C Tables 4.2.6.8 and 6.1.1.4'
H H 0.0000 0.0000 'International Tables Vol C Tables 4.2.6.8 and 6.1.1.4'
N N 0.0061 0.0033 'International Tables Vol C Tables 4.2.6.8 and 6.1.1.4'
O O 0.0106 0.0060 'International Tables Vol C Tables 4.2.6.8 and 6.1.1.4'
Pt Pt -1.7033 8.3905 'International Tables Vol C Tables 4.2.6.8 and 6.1.1.4'

loop_
_geom_angle_atom_site_label_1
_geom_angle_atom_site_label_2
_geom_angle_atom_site_label_3
_geom_angle
N1 C1 C2 111.1(3)
N1 C1 C3 111.2(3)
C2 C1 C3 113.4(3)
N1 C1 H1 106.9
C2 C1 H1 106.9
C3 C1 H1 106.9
O2 C2 O1 123.3(4)
O2 C2 C1 118.7(4)
O1 C2 C1 118.0(4)
C1 C3 H3A 109.5
C1 C3 H3B 109.5
H3A C3 H3B 109.5
C1 C3 H3C 109.5
H3A C3 H3C 109.5
H3B C3 H3C 109.5
N2 C4 C5 123.3(5)
N2 C4 H4 118.3
C5 C4 H4 118.3
C4 C5 C6 117.9(4)
C4 C5 H5 121.1
C6 C5 H5 121.1
C7 C6 C5 119.1(5)
C7 C6 H6 120.4
C5 C6 H6 120.4
C8 C7 C6 120.7(5)
C8 C7 H7 119.7
C6 C7 H7 119.7
N2 C8 C7 119.4(5)
N2 C8 C9 113.4(4)
C7 C8 C9 127.3(4)
C14 C9 C10 121.2(4)
C14 C9 C8 124.1(4)
C10 C9 C8 114.7(4)
C11 C10 C9 116.9(4)
C11 C10 Pt1 128.3(3)
C9 C10 Pt1 114.8(3)
C12 C11 C10 121.9(4)
C12 C11 H11 119.0
C10 C11 H11 119.0
C13 C12 C11 119.5(4)
C13 C12 H12 120.2
C11 C12 H12 120.2
C14 C13 C12 121.0(4)
C14 C13 H13 119.5
C12 C13 H13 119.5
C13 C14 C9 119.5(5)
C13 C14 H14 120.3
C9 C14 H14 120.3
C1 N1 Pt1 111.8(2)
C1 N1 H1A 109.3
Pt1 N1 H1A 109.3
C1 N1 H1B 109.3
Pt1 N1 H1B 109.3
H1A N1 H1B 107.9
C4 N2 C8 119.6(4)
C4 N2 Pt1 124.3(3)
C8 N2 Pt1 116.0(3)
C2 O1 Pt1 114.9(2)
C10 Pt1 N2 81.19(16)
C10 Pt1 N1 99.69(15)
N2 Pt1 N1 177.44(15)
C10 Pt1 O1 177.41(17)
N2 Pt1 O1 97.38(12)
N1 Pt1 O1 81.65(12)

loop_
_geom_bond_atom_site_label_1
_geom_bond_atom_site_label_2
_geom_bond_distance
C1 N1 1.501(5)
C1 C2 1.514(6)
C1 C3 1.523(6)
C1 H1 0.9800
C2 O2 1.243(5)
C2 O1 1.284(5)
C3 H3A 0.9600
C3 H3B 0.9600
C3 H3C 0.9600
C4 N2 1.331(5)
C4 C5 1.374(6)
C4 H4 0.9300
C5 C6 1.386(7)
C5 H5 0.9300
C6 C7 1.386(7)
C6 H6 0.9300
C7 C8 1.377(6)
C7 H7 0.9300
C8 N2 1.369(5)
C8 C9 1.454(7)
C9 C14 1.398(6)
C9 C10 1.413(6)
C10 C11 1.397(6)
C10 Pt1 1.969(4)
C11 C12 1.387(6)
C11 H11 0.9300
C12 C13 1.379(7)
C12 H12 0.9300
C13 C14 1.373(7)
C13 H13 0.9300
C14 H14 0.9300
N1 Pt1 2.035(3)
N1 H1A 0.9000
N1 H1B 0.9000
N2 Pt1 2.006(4)
O1 Pt1 2.092(3)

loop_
_geom_hbond_atom_site_label_D
_geom_hbond_atom_site_label_H
_geom_hbond_atom_site_label_A
_geom_hbond_distance_DH
_geom_hbond_distance_HA
_geom_hbond_distance_DA
_geom_hbond_angle_DHA
_geom_hbond_site_symmetry_A
N1 H1B O2 0.90 1.98 2.846(5) 161.3 3_646
N1 H1A O2 0.90 2.18 2.884(4) 134.2 3_746

loop_
_geom_torsion_atom_site_label_1
_geom_torsion_atom_site_label_2
_geom_torsion_atom_site_label_3
_geom_torsion_atom_site_label_4
_geom_torsion
N1 C1 C2 O2 -164.3(4)
C3 C1 C2 O2 -38.1(5)
N1 C1 C2 O1 17.5(5)
C3 C1 C2 O1 143.6(4)
N2 C4 C5 C6 -0.2(8)
C4 C5 C6 C7 0.4(9)
C5 C6 C7 C8 -1.2(9)
C6 C7 C8 N2 1.7(8)
C6 C7 C8 C9 -177.6(5)
N2 C8 C9 C14 -176.8(4)
C7 C8 C9 C14 2.5(8)
N2 C8 C9 C10 0.1(5)
C7 C8 C9 C10 179.4(5)
C14 C9 C10 C11 -1.2(7)
C8 C9 C10 C11 -178.2(4)
C14 C9 C10 Pt1 176.7(4)
C8 C9 C10 Pt1 -0.3(5)
C9 C10 C11 C12 1.2(7)
Pt1 C10 C11 C12 -176.4(4)
C10 C11 C12 C13 -0.4(7)
C11 C12 C13 C14 -0.5(8)
C12 C13 C14 C9 0.4(7)
C10 C9 C14 C13 0.4(7)
C8 C9 C14 C13 177.1(5)
C2 C1 N1 Pt1 -16.2(4)
C3 C1 N1 Pt1 -143.5(3)
C5 C4 N2 C8 0.7(7)
C5 C4 N2 Pt1 178.3(4)
C7 C8 N2 C4 -1.5(6)
C9 C8 N2 C4 177.9(4)
C7 C8 N2 Pt1 -179.2(4)
C9 C8 N2 Pt1 0.2(5)
O2 C2 O1 Pt1 171.9(3)
C1 C2 O1 Pt1 -9.9(5)
C11 C10 Pt1 N2 177.9(4)
C9 C10 Pt1 N2 0.3(3)
C11 C10 Pt1 N1 0.4(4)
C9 C10 Pt1 N1 -177.3(3)
C11 C10 Pt1 O1 121(3)
C9 C10 Pt1 O1 -56(3)
C4 N2 Pt1 C10 -177.9(4)
C8 N2 Pt1 C10 -0.3(3)
C4 N2 Pt1 N1 -68(3)
C8 N2 Pt1 N1 110(3)
C4 N2 Pt1 O1 -0.1(4)
C8 N2 Pt1 O1 177.5(3)
C1 N1 Pt1 C10 -173.0(3)
C1 N1 Pt1 N2 77(3)
C1 N1 Pt1 O1 9.2(3)
C2 O1 Pt1 C10 -121(3)
C2 O1 Pt1 N2 -177.5(3)
C2 O1 Pt1 N1 0.1(3)
